data_7248720
loop_
_publ_author_name
'Shaikh, Samir R.'
'Gawade, Rupesh L.'
'Dabke, Niteen B.'
'Dash, Soumya R.'
'Vanka, Kumar'
'Gonnade, Rajesh G.'

_publ_section_title
;
 Crystal engineering for intramolecular \p--\p stacking: effect of
 substitution of electron-donating and electron-withdrawing groups on the
 molecular geometry in conformationally flexible Sulfoesters and
 sulfonamides
;
_journal_issue 26
_journal_name_full CrystEngComm
_journal_page_first 3557
_journal_page_last 3573
_journal_paper_doi 10.1039/D4CE00309H
_journal_volume 26
_journal_year 2024
_chemical_formula_moiety 'C14 H16 N2 O2 S'
_chemical_formula_sum 'C14 H16 N2 O2 S'
_chemical_formula_weight 276.35
_space_group_crystal_system orthorhombic
_space_group_IT_number 61
_space_group_name_Hall '-P 2ac 2ab'
_space_group_name_H-M_alt 'P b c a'
_atom_sites_solution_hydrogens mixed
_atom_sites_solution_primary direct
_atom_sites_solution_secondary 'difference Fourier'
_audit_creation_method SHELXL-2018/3
_audit_update_record
;
2024-03-02 deposited with the CCDC.	2024-05-27 downloaded from the CCDC.
;
_cell_angle_alpha 90
_cell_angle_beta 90
_cell_angle_gamma 90
_cell_formula_units_Z 8
_cell_length_a 7.7896(10)
_cell_length_b 15.722(2)
_cell_length_c 22.587(3)
_cell_measurement_reflns_used 9945
_cell_measurement_temperature 100(2)
_cell_measurement_theta_max 33.00
_cell_measurement_theta_min 2.59
_cell_volume 2766.2(6)
_computing_cell_refinement 'SAINT (Bruker, 2016)'
_computing_data_collection 'APEX3 (Bruker, 2016)'
_computing_data_reduction 'SAINT (Bruker, 2016)'
_computing_molecular_graphics 'Bruker SHELXTL, Mercury 2020.20'
_computing_publication_material 'Bruker SHELXTL'
_computing_structure_refinement 'SHELXL-2018/3 (Sheldrick, 2018)'
_computing_structure_solution 'SHELXT 2014/5 (Sheldrick, 2014)'
_diffrn_ambient_temperature 100(2)
_diffrn_detector 'Photon II CPAD Area Detector'
_diffrn_detector_area_resol_mean 7.39
_diffrn_measured_fraction_theta_full 1.000
_diffrn_measured_fraction_theta_max 0.987
_diffrn_measurement_device '\k-geometry diffractometer'
_diffrn_measurement_device_type 'Bruker D8 VENTURE Kappa Duo PHOTON II CPAD'
_diffrn_measurement_method '\f and \w scans'
_diffrn_radiation_monochromator 'multilayer mirrors'
_diffrn_radiation_type MoK\a
_diffrn_radiation_wavelength 0.71073
_diffrn_reflns_av_R_equivalents 0.0368
_diffrn_reflns_av_unetI/netI 0.0253
_diffrn_reflns_Laue_measured_fraction_full 1.000
_diffrn_reflns_Laue_measured_fraction_max 0.987
_diffrn_reflns_limit_h_max 11
_diffrn_reflns_limit_h_min -11
_diffrn_reflns_limit_k_max 23
_diffrn_reflns_limit_k_min -23
_diffrn_reflns_limit_l_max 25
_diffrn_reflns_limit_l_min -35
_diffrn_reflns_number 36770
_diffrn_reflns_point_group_measured_fraction_full 1.000
_diffrn_reflns_point_group_measured_fraction_max 0.987
_diffrn_reflns_theta_full 25.242
_diffrn_reflns_theta_max 33.643
_diffrn_reflns_theta_min 2.591
_diffrn_source 'micro-focus sealed tube'
_diffrn_source_type 'Incoatech I\mS HB'
_exptl_absorpt_coefficient_mu 0.233
_exptl_absorpt_correction_T_max 0.7466
_exptl_absorpt_correction_T_min 0.6826
_exptl_absorpt_correction_type multi-scan
_exptl_absorpt_process_details 'SADABS (Bruker, 2016)'
_exptl_crystal_colour colourless
_exptl_crystal_density_diffrn 1.327
_exptl_crystal_description block
_exptl_crystal_F_000 1168
_exptl_crystal_size_max 0.380
_exptl_crystal_size_mid 0.190
_exptl_crystal_size_min 0.130
_refine_diff_density_max 0.502
_refine_diff_density_min -0.570
_refine_diff_density_rms 0.068
_refine_ls_extinction_method none
_refine_ls_goodness_of_fit_ref 1.166
_refine_ls_hydrogen_treatment mixed
_refine_ls_matrix_type full
_refine_ls_number_parameters 177
_refine_ls_number_reflns 5428
_refine_ls_number_restraints 0
_refine_ls_restrained_S_all 1.166
_refine_ls_R_factor_all 0.0707
_refine_ls_R_factor_gt 0.0597
_refine_ls_shift/su_max 0.000
_refine_ls_shift/su_mean 0.000
_refine_ls_structure_factor_coef Fsqd
_refine_ls_weighting_details 'w=1/[\s^2^(Fo^2^)+(0.0534P)^2^+1.6592P] where P=(Fo^2^+2Fc^2^)/3'
_refine_ls_weighting_scheme calc
_refine_ls_wR_factor_gt 0.1328
_refine_ls_wR_factor_ref 0.1382
_reflns_Friedel_coverage 0.000
_reflns_number_gt 4697
_reflns_number_total 5428
_reflns_threshold_expression 'I > 2\s(I)'
_cod_data_source_file d4ce00309h2.cif
_cod_data_source_block 6c
_cod_depositor_comments
;
The following automatic conversions were performed:

data item '_atom_sites_solution_primary' value 'direct method' was
changed to 'direct'.

Automatic conversion script
Id: cif_fix_values 8170 2020-07-09 18:12:32Z antanas 

 Adding full bibliography for 7248707--7248724.cif.
;
_cod_database_code 7248720
_shelx_shelxl_version_number 2018/3
_shelx_space_group_comment
;
The symmetry employed for this shelxl refinement is uniquely defined
by the following loop, which should always be used as a source of
symmetry information in preference to the above space-group names.
They are only intended as comments.
;
_shelx_estimated_absorpt_t_min 0.917
_shelx_estimated_absorpt_t_max 0.970

loop_
_space_group_symop_operation_xyz
'x, y, z'
'x+1/2, -y+1/2, -z'
'-x, y+1/2, -z+1/2'
'-x+1/2, -y, z+1/2'
'-x, -y, -z'
'-x-1/2, y-1/2, z'
'x, -y-1/2, z-1/2'
'x-1/2, y, -z-1/2'

loop_
_atom_site_label
_atom_site_type_symbol
_atom_site_fract_x
_atom_site_fract_y
_atom_site_fract_z
_atom_site_U_iso_or_equiv
_atom_site_adp_type
_atom_site_occupancy
_atom_site_site_symmetry_order
_atom_site_calc_flag
_atom_site_refinement_flags_posn
_atom_site_refinement_flags_adp
_atom_site_refinement_flags_occupancy
_atom_site_disorder_assembly
_atom_site_disorder_group
S1 S 0.20823(4) 0.13906(2) 0.63602(2) 0.01869(9) Uani 1 1 d . . . . .
O1 O 0.03660(15) 0.13547(8) 0.65930(6) 0.0312(3) Uani 1 1 d . . . . .
O2 O 0.27561(17) 0.06730(7) 0.60429(5) 0.0298(3) Uani 1 1 d . . . . .
N1 N 0.33323(15) 0.15712(8) 0.69097(5) 0.0179(2) Uani 1 1 d . . . . .
H1N H 0.302(3) 0.1967(14) 0.7134(9) 0.033(6) Uiso 1 1 d . . . . .
N2 N 0.71117(17) 0.29391(8) 0.72886(6) 0.0238(3) Uani 1 1 d . . . . .
C1 C 0.2296(2) 0.37167(10) 0.51568(6) 0.0249(3) Uani 1 1 d . . . . .
C2 C 0.3104(2) 0.29596(11) 0.49928(6) 0.0261(3) Uani 1 1 d . . . . .
H2 H 0.371317 0.293497 0.462880 0.031 Uiso 1 1 calc R U . . .
C3 C 0.30364(19) 0.22420(10) 0.53504(6) 0.0236(3) Uani 1 1 d . . . . .
H3 H 0.359993 0.173283 0.523419 0.028 Uiso 1 1 calc R U . . .
C4 C 0.21329(17) 0.22783(9) 0.58807(6) 0.0179(2) Uani 1 1 d . . . . .
C5 C 0.12706(18) 0.30198(9) 0.60458(6) 0.0200(3) Uani 1 1 d . . . . .
H5 H 0.062293 0.303500 0.640203 0.024 Uiso 1 1 calc R U . . .
C6 C 0.1365(2) 0.37341(9) 0.56868(6) 0.0236(3) Uani 1 1 d . . . . .
H6 H 0.079089 0.424099 0.580187 0.028 Uiso 1 1 calc R U . . .
C7 C 0.51612(18) 0.13467(9) 0.68962(7) 0.0211(3) Uani 1 1 d . . . . .
H7A H 0.527009 0.075930 0.674293 0.025 Uiso 1 1 calc R U . . .
H7B H 0.559909 0.134723 0.730768 0.025 Uiso 1 1 calc R U . . .
C8 C 0.63067(18) 0.19272(10) 0.65241(7) 0.0226(3) Uani 1 1 d . . . . .
H8A H 0.747412 0.167910 0.651012 0.027 Uiso 1 1 calc R U . . .
H8B H 0.585775 0.193807 0.611407 0.027 Uiso 1 1 calc R U . . .
C9 C 0.64386(17) 0.28281(9) 0.67455(6) 0.0194(2) Uani 1 1 d . . . . .
C10 C 0.5913(2) 0.35163(11) 0.64024(7) 0.0267(3) Uani 1 1 d . . . . .
H10 H 0.544612 0.342360 0.601917 0.032 Uiso 1 1 calc R U . . .
C11 C 0.6071(2) 0.43358(11) 0.66202(8) 0.0330(4) Uani 1 1 d . . . . .
H11 H 0.570480 0.480895 0.639113 0.040 Uiso 1 1 calc R U . . .
C12 C 0.6769(2) 0.44534(11) 0.71754(8) 0.0337(4) Uani 1 1 d . . . . .
H12 H 0.689886 0.500762 0.733685 0.040 Uiso 1 1 calc R U . . .
C13 C 0.7277(2) 0.37368(11) 0.74927(8) 0.0303(3) Uani 1 1 d . . . . .
H13 H 0.776627 0.381684 0.787389 0.036 Uiso 1 1 calc R U . . .
C14 C 0.2398(3) 0.44944(12) 0.47696(8) 0.0387(4) Uani 1 1 d . . . . .
H14A H 0.338672 0.444500 0.450340 0.058 Uiso 1 1 calc R U . . .
H14B H 0.253008 0.500128 0.501799 0.058 Uiso 1 1 calc R U . . .
H14C H 0.134396 0.454332 0.453522 0.058 Uiso 1 1 calc R U . . .

loop_
_atom_site_aniso_label
_atom_site_aniso_U_11
_atom_site_aniso_U_22
_atom_site_aniso_U_33
_atom_site_aniso_U_23
_atom_site_aniso_U_13
_atom_site_aniso_U_12
S1 0.01587(15) 0.01650(15) 0.02370(16) -0.00335(11) -0.00348(11) 0.00068(11)
O1 0.0163(5) 0.0306(6) 0.0466(7) 0.0070(5) -0.0003(5) -0.0029(4)
O2 0.0399(7) 0.0195(5) 0.0299(6) -0.0104(4) -0.0093(5) 0.0068(5)
N1 0.0173(5) 0.0185(5) 0.0178(5) -0.0039(4) -0.0003(4) 0.0017(4)
N2 0.0230(6) 0.0237(6) 0.0248(6) 0.0062(5) -0.0062(5) -0.0046(5)
C1 0.0288(7) 0.0272(7) 0.0185(6) 0.0007(5) -0.0054(5) -0.0020(6)
C2 0.0234(7) 0.0392(8) 0.0157(6) -0.0007(5) -0.0011(5) 0.0042(6)
C3 0.0202(6) 0.0309(7) 0.0198(6) -0.0048(5) -0.0025(5) 0.0082(5)
C4 0.0153(5) 0.0200(6) 0.0185(5) -0.0034(4) -0.0032(4) 0.0020(4)
C5 0.0206(6) 0.0203(6) 0.0190(6) -0.0044(5) 0.0000(5) 0.0026(5)
C6 0.0306(7) 0.0191(6) 0.0210(6) -0.0038(5) -0.0028(5) 0.0035(5)
C7 0.0188(6) 0.0184(6) 0.0261(6) 0.0003(5) -0.0054(5) 0.0038(5)
C8 0.0136(6) 0.0277(7) 0.0265(7) -0.0026(5) 0.0000(5) 0.0054(5)
C9 0.0123(5) 0.0249(6) 0.0209(6) 0.0050(5) -0.0001(4) 0.0015(5)
C10 0.0242(7) 0.0316(8) 0.0244(7) 0.0111(6) -0.0012(5) 0.0031(6)
C11 0.0340(8) 0.0263(8) 0.0386(9) 0.0164(7) 0.0055(7) 0.0029(6)
C12 0.0374(9) 0.0214(7) 0.0424(9) 0.0034(6) 0.0090(7) -0.0077(6)
C13 0.0337(8) 0.0290(8) 0.0282(7) 0.0032(6) -0.0028(6) -0.0123(6)
C14 0.0584(12) 0.0336(9) 0.0241(7) 0.0068(7) -0.0022(8) -0.0032(8)

loop_
_atom_type_symbol
_atom_type_description
_atom_type_scat_dispersion_real
_atom_type_scat_dispersion_imag
_atom_type_scat_source
C C 0.0033 0.0016 'International Tables Vol C Tables 4.2.6.8 and 6.1.1.4'
H H 0.0000 0.0000 'International Tables Vol C Tables 4.2.6.8 and 6.1.1.4'
N N 0.0061 0.0033 'International Tables Vol C Tables 4.2.6.8 and 6.1.1.4'
O O 0.0106 0.0060 'International Tables Vol C Tables 4.2.6.8 and 6.1.1.4'
S S 0.1246 0.1234 'International Tables Vol C Tables 4.2.6.8 and 6.1.1.4'

loop_
_geom_angle_atom_site_label_1
_geom_angle_atom_site_label_2
_geom_angle_atom_site_label_3
_geom_angle
_geom_angle_site_symmetry_1
_geom_angle_site_symmetry_3
_geom_angle_publ_flag
O2 S1 O1 119.45(8) . . ?
O2 S1 N1 107.67(7) . . ?
O1 S1 N1 106.77(7) . . ?
O2 S1 C4 107.85(7) . . ?
O1 S1 C4 106.02(7) . . ?
N1 S1 C4 108.73(6) . . ?
C7 N1 S1 122.06(10) . . ?
C7 N1 H1N 118.0(15) . . ?
S1 N1 H1N 115.2(15) . . ?
C13 N2 C9 118.14(13) . . ?
C2 C1 C6 118.49(14) . . ?
C2 C1 C14 120.96(15) . . ?
C6 C1 C14 120.54(15) . . ?
C3 C2 C1 121.41(14) . . ?
C3 C2 H2 119.3 . . ?
C1 C2 H2 119.3 . . ?
C2 C3 C4 119.14(14) . . ?
C2 C3 H3 120.4 . . ?
C4 C3 H3 120.4 . . ?
C3 C4 C5 120.52(13) . . ?
C3 C4 S1 120.45(11) . . ?
C5 C4 S1 119.02(11) . . ?
C6 C5 C4 119.63(13) . . ?
C6 C5 H5 120.2 . . ?
C4 C5 H5 120.2 . . ?
C5 C6 C1 120.75(14) . . ?
C5 C6 H6 119.6 . . ?
C1 C6 H6 119.6 . . ?
N1 C7 C8 115.75(11) . . ?
N1 C7 H7A 108.3 . . ?
C8 C7 H7A 108.3 . . ?
N1 C7 H7B 108.3 . . ?
C8 C7 H7B 108.3 . . ?
H7A C7 H7B 107.4 . . ?
C9 C8 C7 114.77(12) . . ?
C9 C8 H8A 108.6 . . ?
C7 C8 H8A 108.6 . . ?
C9 C8 H8B 108.6 . . ?
C7 C8 H8B 108.6 . . ?
H8A C8 H8B 107.6 . . ?
N2 C9 C10 121.42(14) . . ?
N2 C9 C8 116.84(12) . . ?
C10 C9 C8 121.74(13) . . ?
C11 C10 C9 119.94(15) . . ?
C11 C10 H10 120.0 . . ?
C9 C10 H10 120.0 . . ?
C12 C11 C10 118.88(15) . . ?
C12 C11 H11 120.6 . . ?
C10 C11 H11 120.6 . . ?
C11 C12 C13 118.13(16) . . ?
C11 C12 H12 120.9 . . ?
C13 C12 H12 120.9 . . ?
N2 C13 C12 123.49(16) . . ?
N2 C13 H13 118.3 . . ?
C12 C13 H13 118.3 . . ?
C1 C14 H14A 109.5 . . ?
C1 C14 H14B 109.5 . . ?
H14A C14 H14B 109.5 . . ?
C1 C14 H14C 109.5 . . ?
H14A C14 H14C 109.5 . . ?
H14B C14 H14C 109.5 . . ?

loop_
_geom_bond_atom_site_label_1
_geom_bond_atom_site_label_2
_geom_bond_distance
_geom_bond_site_symmetry_2
_geom_bond_publ_flag
S1 O2 1.4359(11) . ?
S1 O1 1.4377(12) . ?
S1 N1 1.6029(12) . ?
S1 C4 1.7670(15) . ?
N1 C7 1.4680(18) . ?
N1 H1N 0.84(2) . ?
N2 C13 1.342(2) . ?
N2 C9 1.3455(18) . ?
C1 C2 1.396(2) . ?
C1 C6 1.400(2) . ?
C1 C14 1.506(2) . ?
C2 C3 1.388(2) . ?
C2 H2 0.9500 . ?
C3 C4 1.3905(19) . ?
C3 H3 0.9500 . ?
C4 C5 1.3961(19) . ?
C5 C6 1.387(2) . ?
C5 H5 0.9500 . ?
C6 H6 0.9500 . ?
C7 C8 1.528(2) . ?
C7 H7A 0.9900 . ?
C7 H7B 0.9900 . ?
C8 C9 1.506(2) . ?
C8 H8A 0.9900 . ?
C8 H8B 0.9900 . ?
C9 C10 1.392(2) . ?
C10 C11 1.385(3) . ?
C10 H10 0.9500 . ?
C11 C12 1.379(3) . ?
C11 H11 0.9500 . ?
C12 C13 1.393(2) . ?
C12 H12 0.9500 . ?
C13 H13 0.9500 . ?
C14 H14A 0.9800 . ?
C14 H14B 0.9800 . ?
C14 H14C 0.9800 . ?

loop_
_geom_hbond_atom_site_label_D
_geom_hbond_atom_site_label_H
_geom_hbond_atom_site_label_A
_geom_hbond_distance_DH
_geom_hbond_distance_HA
_geom_hbond_distance_DA
_geom_hbond_angle_DHA
_geom_hbond_site_symmetry_A
_geom_hbond_publ_flag
C7 H7B O1 0.99 2.49 3.416(2) 155.7 8_657 yes
C8 H8A O1 0.99 2.32 3.2914(18) 167.7 1_655 yes
N1 H1N N2 0.84(2) 2.13(2) 2.9679(17) 177(2) 8_557 yes

loop_
_geom_torsion_atom_site_label_1
_geom_torsion_atom_site_label_2
_geom_torsion_atom_site_label_3
_geom_torsion_atom_site_label_4
_geom_torsion
_geom_torsion_site_symmetry_1
_geom_torsion_site_symmetry_2
_geom_torsion_site_symmetry_3
_geom_torsion_site_symmetry_4
_geom_torsion_publ_flag
O2 S1 N1 C7 27.67(13) . . . . ?
O1 S1 N1 C7 157.08(11) . . . . ?
C4 S1 N1 C7 -88.94(12) . . . . ?
C6 C1 C2 C3 -1.8(2) . . . . ?
C14 C1 C2 C3 179.17(16) . . . . ?
C1 C2 C3 C4 0.5(2) . . . . ?
C2 C3 C4 C5 1.5(2) . . . . ?
C2 C3 C4 S1 -177.70(11) . . . . ?
O2 S1 C4 C3 -12.00(13) . . . . ?
O1 S1 C4 C3 -141.04(12) . . . . ?
N1 S1 C4 C3 104.48(12) . . . . ?
O2 S1 C4 C5 168.79(11) . . . . ?
O1 S1 C4 C5 39.76(13) . . . . ?
N1 S1 C4 C5 -74.72(12) . . . . ?
C3 C4 C5 C6 -2.2(2) . . . . ?
S1 C4 C5 C6 177.05(11) . . . . ?
C4 C5 C6 C1 0.8(2) . . . . ?
C2 C1 C6 C5 1.1(2) . . . . ?
C14 C1 C6 C5 -179.85(16) . . . . ?
S1 N1 C7 C8 75.12(15) . . . . ?
N1 C7 C8 C9 64.75(16) . . . . ?
C13 N2 C9 C10 -0.4(2) . . . . ?
C13 N2 C9 C8 178.69(14) . . . . ?
C7 C8 C9 N2 61.58(17) . . . . ?
C7 C8 C9 C10 -119.30(15) . . . . ?
N2 C9 C10 C11 -0.3(2) . . . . ?
C8 C9 C10 C11 -179.39(14) . . . . ?
C9 C10 C11 C12 0.7(3) . . . . ?
C10 C11 C12 C13 -0.3(3) . . . . ?
C9 N2 C13 C12 0.8(3) . . . . ?
C11 C12 C13 N2 -0.5(3) . . . . ?
